data_1541661
loop_
_publ_author_name
'Tokonami, M.'

_publ_section_title
;
 The structure determination of the 96R polytype of Si C by a direct
 method
;
_journal_name_full 'Mineralogical Journal (Japan)'
_journal_page_first 401
_journal_page_last 423
_journal_volume 4
_journal_year 1966
_chemical_formula_sum 'C Si'
_chemical_name_systematic 'Si C'
_space_group_IT_number 160
_symmetry_space_group_name_Hall 'R 3 -2"'
_symmetry_space_group_name_H-M 'R 3 m :H'
_cell_angle_alpha 90
_cell_angle_beta 90
_cell_angle_gamma 120
_cell_formula_units_Z 96
_cell_length_a 3.08
_cell_length_b 3.08
_cell_length_c 241.9
_cell_volume 1987.321
_citation_journal_id_ASTM MJTOAS
_cod_data_source_file Tokonami_MJTOAS_1966_628.cif
_cod_data_source_block C1Si1
_cod_original_cell_volume 1987.32
_cod_original_formula_sum 'C1 Si1'
_cod_database_code 1541661

loop_
_symmetry_equiv_pos_as_xyz
x,y,z
-y,x-y,z
-x+y,-x,z
-y,-x,z
x,x-y,z
-x+y,y,z
x+2/3,y+1/3,z+1/3
-y+2/3,x-y+1/3,z+1/3
-x+y+2/3,-x+1/3,z+1/3
-y+2/3,-x+1/3,z+1/3
x+2/3,x-y+1/3,z+1/3
-x+y+2/3,y+1/3,z+1/3
x+1/3,y+2/3,z+2/3
-y+1/3,x-y+2/3,z+2/3
-x+y+1/3,-x+2/3,z+2/3
-y+1/3,-x+2/3,z+2/3
x+1/3,x-y+2/3,z+2/3
-x+y+1/3,y+2/3,z+2/3

loop_
_atom_site_label
_atom_site_type_symbol
_atom_site_fract_x
_atom_site_fract_y
_atom_site_fract_z
_atom_site_occupancy
_atom_site_U_iso_or_equiv
C17 C 0.3333 0.6667 0.17448 1 0.0
Si13 Si 0 0 0.125 1 0.0
Si9 Si 0.6667 0.3333 0.08333 1 0.0
C10 C 0 0 0.10156 1 0.0
Si12 Si 0.6667 0.3333 0.11458 1 0.0
C11 C 0.3333 0.6667 0.11979 1 0.0
Si6 Si 0.6667 0.3333 0.05208 1 0.0
Si3 Si 0.6667 0.3333 0.02083 1 0.0
Si29 Si 0.3333 0.6667 0.29167 1 0.0
C15 C 0.6667 0.3333 0.15365 1 0.0
Si26 Si 0.3333 0.6667 0.26042 1 0.0
Si11 Si 0.3333 0.6667 0.10417 1 0.0
C32 C 0 0 0.33073 1 0.0
C8 C 0.3333 0.6667 0.08073 1 0.0
Si5 Si 0.3333 0.6667 0.04167 1 0.0
Si32 Si 0 0 0.32292 1 0.0
C4 C 0 0 0.03906 1 0.0
Si24 Si 0 0 0.23958 1 0.0
Si2 Si 0.3333 0.6667 0.01042 1 0.0
C26 C 0.3333 0.6667 0.26823 1 0.0
Si21 Si 0.6667 0.3333 0.20833 1 0.0
C16 C 0 0 0.16406 1 0.0
C19 C 0 0 0.19531 1 0.0
C6 C 0.6667 0.3333 0.0599 1 0.0
Si15 Si 0.6667 0.3333 0.14583 1 0.0
C9 C 0.6667 0.3333 0.09115 1 0.0
C5 C 0.3333 0.6667 0.04948 1 0.0
Si16 Si 0 0 0.15625 1 0.0
C27 C 0.6667 0.3333 0.27865 1 0.0
C18 C 0.6667 0.3333 0.1849 1 0.0
C22 C 0 0 0.22656 1 0.0
Si27 Si 0.6667 0.3333 0.27083 1 0.0
C21 C 0.6667 0.3333 0.21615 1 0.0
C12 C 0.6667 0.3333 0.1224 1 0.0
Si8 Si 0.3333 0.6667 0.07292 1 0.0
Si1 Si 0 0 0 1 0.0
Si4 Si 0 0 0.03125 1 0.0
C2 C 0.3333 0.6667 0.01823 1 0.0
Si28 Si 0 0 0.28125 1 0.0
Si22 Si 0 0 0.21875 1 0.0
C3 C 0.6667 0.3333 0.02865 1 0.0
C29 C 0.3333 0.6667 0.29948 1 0.0
Si17 Si 0.3333 0.6667 0.16667 1 0.0
Si10 Si 0 0 0.09375 1 0.0
C25 C 0.6667 0.3333 0.25781 1 0.0
C14 C 0.3333 0.6667 0.14323 1 0.0
Si25 Si 0.6667 0.3333 0.25 1 0.0
C24 C 0 0 0.2474 1 0.0
C7 C 0 0 0.07031 1 0.0
C31 C 0.3333 0.6667 0.32031 1 0.0
C13 C 0 0 0.13281 1 0.0
C23 C 0.3333 0.6667 0.23698 1 0.0
Si20 Si 0.3333 0.6667 0.19792 1 0.0
C1 C 0 0 0.00781 1 0.0
Si14 Si 0.3333 0.6667 0.13542 1 0.0
Si30 Si 0.6667 0.3333 0.30208 1 0.0
Si23 Si 0.3333 0.6667 0.22917 1 0.0
C28 C 0 0 0.28906 1 0.0
Si18 Si 0.6667 0.3333 0.17708 1 0.0
Si19 Si 0 0 0.1875 1 0.0
Si7 Si 0 0 0.0625 1 0.0
C30 C 0.6667 0.3333 0.3099 1 0.0
Si31 Si 0.3333 0.6667 0.3125 1 0.0
C20 C 0.3333 0.6667 0.20573 1 0.0
